data_7157077
loop_
_publ_author_name
'Gupta, Vijay'
'Sahu, Debashish'
'Jain, Shailja'
'Vanka, Kumar'
'Singh, Ravi P.'

_publ_section_title
;
 Diastereoselective multi-component tandem condensation: synthesis of
 2-amino-4-(2-furanone)-4H-chromene-3-carbonitriles.
;
_journal_issue 39
_journal_name_full 'Organic &amp; biomolecular chemistry'
_journal_page_first 8853
_journal_page_last 8857
_journal_paper_doi 10.1039/c9ob01345h
_journal_volume 17
_journal_year 2019
_chemical_formula_moiety 'C14 H10 N2 O3'
_chemical_formula_sum 'C14 H10 N2 O3'
_chemical_formula_weight 254.24
_space_group_crystal_system monoclinic
_space_group_IT_number 14
_space_group_name_Hall '-P 2ybc'
_space_group_name_H-M_alt 'P 1 21/c 1'
_symmetry_space_group_name_Hall '-P 2ybc'
_symmetry_space_group_name_H-M 'P 1 21/c 1'
_atom_sites_solution_hydrogens geom
_audit_creation_method SHELXL-2014/7
_audit_update_record
;
2019-01-07 deposited with the CCDC.    2019-09-13 downloaded from the CCDC.
;
_cell_angle_alpha 90
_cell_angle_beta 106.075(2)
_cell_angle_gamma 90
_cell_formula_units_Z 4
_cell_length_a 15.3319(9)
_cell_length_b 6.1459(4)
_cell_length_c 13.6122(8)
_cell_measurement_reflns_used 7075
_cell_measurement_temperature 100(2)
_cell_measurement_theta_max 28.320
_cell_measurement_theta_min 2.29
_cell_volume 1232.50(13)
_computing_structure_refinement 'SHELXL-2014/7 (Sheldrick, 2014)'
_diffrn_ambient_temperature 100(2)
_diffrn_measured_fraction_theta_full 0.999
_diffrn_measured_fraction_theta_max 0.999
_diffrn_measurement_device_type 'Bruker APEX-II CCD'
_diffrn_measurement_method '\f and \w scans'
_diffrn_radiation_type MoK\a
_diffrn_radiation_wavelength 0.71073
_diffrn_reflns_av_R_equivalents 0.17
_diffrn_reflns_av_unetI/netI 0.0763
_diffrn_reflns_Laue_measured_fraction_full 0.999
_diffrn_reflns_Laue_measured_fraction_max 0.999
_diffrn_reflns_limit_h_max 20
_diffrn_reflns_limit_h_min -20
_diffrn_reflns_limit_k_max 8
_diffrn_reflns_limit_k_min -8
_diffrn_reflns_limit_l_max 18
_diffrn_reflns_limit_l_min -17
_diffrn_reflns_number 23169
_diffrn_reflns_point_group_measured_fraction_full 0.999
_diffrn_reflns_point_group_measured_fraction_max 0.999
_diffrn_reflns_theta_full 25.242
_diffrn_reflns_theta_max 28.320
_diffrn_reflns_theta_min 3.038
_exptl_absorpt_coefficient_mu 0.099
_exptl_absorpt_correction_T_max 0.985
_exptl_absorpt_correction_T_min 0.981
_exptl_absorpt_correction_type multi-scan
_exptl_crystal_colour yellow
_exptl_crystal_density_diffrn 1.370
_exptl_crystal_density_meas 1.370
_exptl_crystal_density_method 'not measured'
_exptl_crystal_description block
_exptl_crystal_F_000 528.0
_exptl_crystal_size_max 0.19
_exptl_crystal_size_mid 0.17
_exptl_crystal_size_min 0.15
_refine_diff_density_max 0.476
_refine_diff_density_min -0.422
_refine_diff_density_rms 0.106
_refine_ls_extinction_method none
_refine_ls_goodness_of_fit_ref 0.956
_refine_ls_hydrogen_treatment constr
_refine_ls_matrix_type full
_refine_ls_number_parameters 172
_refine_ls_number_reflns 3061
_refine_ls_number_restraints 0
_refine_ls_restrained_S_all 0.956
_refine_ls_R_factor_all 0.0754
_refine_ls_R_factor_gt 0.0565
_refine_ls_shift/su_max 0.000
_refine_ls_shift/su_mean 0.000
_refine_ls_structure_factor_coef Fsqd
_refine_ls_weighting_details 'w=1/[\s^2^(Fo^2^)+(0.1000P)^2^+0.6905P] where P=(Fo^2^+2Fc^2^)/3'
_refine_ls_weighting_scheme calc
_refine_ls_wR_factor_gt 0.1470
_refine_ls_wR_factor_ref 0.1677
_reflns_Friedel_coverage 0.000
_reflns_number_gt 2418
_reflns_number_total 3064
_reflns_threshold_expression 'I > 2\s(I)'
_cod_data_source_file c9ob01345h2.cif
_cod_data_source_block vj2_0ma_a_a
_cod_depositor_comments 'Adding full bibliography for 7157076--7157078.cif.'
_cod_database_code 7157077
_shelx_shelxl_version_number 2014/7
_shelx_space_group_comment
;
The symmetry employed for this shelxl refinement is uniquely defined
by the following loop, which should always be used as a source of
symmetry information in preference to the above space-group names.
They are only intended as comments.
;

loop_
_space_group_symop_operation_xyz
'x, y, z'
'-x, y+1/2, -z+1/2'
'-x, -y, -z'
'x, -y-1/2, z-1/2'

loop_
_atom_site_label
_atom_site_type_symbol
_atom_site_fract_x
_atom_site_fract_y
_atom_site_fract_z
_atom_site_U_iso_or_equiv
_atom_site_adp_type
_atom_site_occupancy
_atom_site_site_symmetry_order
_atom_site_calc_flag
_atom_site_refinement_flags_posn
_atom_site_refinement_flags_adp
O1 O 0.69026(8) 0.44140(18) 0.17743(9) 0.0177(3) Uani 1 1 d . .
O2 O 0.71543(8) 0.33786(19) 0.42350(9) 0.0168(3) Uani 1 1 d . .
O3 O 0.75016(10) 0.6547(2) 0.50501(10) 0.0267(3) Uani 1 1 d . .
N1 N 0.82332(10) 0.6008(2) 0.19528(11) 0.0182(3) Uani 1 1 d . .
H1A H 0.7917 0.7060 0.1581 0.022 Uiso 1 1 calc R U
H1B H 0.8828 0.6107 0.2174 0.022 Uiso 1 1 calc R U
N2 N 0.99346(11) 0.2153(3) 0.32759(14) 0.0291(4) Uani 1 1 d . .
C8 C 0.81973(11) 0.2494(3) 0.27547(12) 0.0160(3) Uani 1 1 d . .
C7 C 0.76385(11) 0.0825(3) 0.31191(12) 0.0154(3) Uani 1 1 d . .
H7 H 0.7921 -0.0639 0.3108 0.018 Uiso 1 1 calc R U
C9 C 0.78091(11) 0.4252(3) 0.21828(12) 0.0150(3) Uani 1 1 d . .
C6 C 0.66936(11) 0.0792(3) 0.23969(12) 0.0157(3) Uani 1 1 d . .
C11 C 0.75885(11) 0.1291(3) 0.42200(12) 0.0162(3) Uani 1 1 d . .
H11 H 0.7230 0.0124 0.4442 0.019 Uiso 1 1 calc R U
C12 C 0.84896(12) 0.1535(3) 0.49904(12) 0.0192(4) Uani 1 1 d . .
H12 H 0.8938 0.0429 0.5173 0.023 Uiso 1 1 calc R U
C10 C 0.91544(12) 0.2329(3) 0.30477(13) 0.0192(4) Uani 1 1 d . .
C1 C 0.63718(11) 0.2573(3) 0.17789(12) 0.0164(3) Uani 1 1 d . .
C2 C 0.54951(12) 0.2668(3) 0.11354(13) 0.0208(4) Uani 1 1 d . .
H2 H 0.5293 0.3915 0.0722 0.025 Uiso 1 1 calc R U
C5 C 0.61035(12) -0.0957(3) 0.23487(14) 0.0207(4) Uani 1 1 d . .
H5 H 0.6308 -0.2207 0.2758 0.025 Uiso 1 1 calc R U
C14 C 0.77246(12) 0.4707(3) 0.49116(12) 0.0183(4) Uani 1 1 d . .
C13 C 0.85706(12) 0.3528(3) 0.53820(13) 0.0203(4) Uani 1 1 d . .
H13 H 0.9085 0.4092 0.5878 0.024 Uiso 1 1 calc R U
C4 C 0.52198(12) -0.0900(3) 0.17096(14) 0.0231(4) Uani 1 1 d . .
H4 H 0.4824 -0.2099 0.1688 0.028 Uiso 1 1 calc R U
C3 C 0.49200(12) 0.0915(3) 0.11053(14) 0.0236(4) Uani 1 1 d . .
H3 H 0.4318 0.0956 0.0669 0.028 Uiso 1 1 calc R U

loop_
_atom_site_aniso_label
_atom_site_aniso_U_11
_atom_site_aniso_U_22
_atom_site_aniso_U_33
_atom_site_aniso_U_23
_atom_site_aniso_U_13
_atom_site_aniso_U_12
O1 0.0136(6) 0.0162(6) 0.0190(6) 0.0043(5) -0.0024(4) 0.0010(4)
O2 0.0184(6) 0.0153(6) 0.0133(6) -0.0018(4) -0.0014(4) 0.0023(4)
O3 0.0355(8) 0.0173(6) 0.0208(7) -0.0038(5) -0.0029(5) 0.0033(5)
N1 0.0168(7) 0.0176(7) 0.0177(7) 0.0022(6) 0.0005(5) -0.0007(5)
N2 0.0187(8) 0.0346(9) 0.0312(9) 0.0046(7) 0.0024(7) 0.0046(6)
C8 0.0147(8) 0.0170(8) 0.0133(7) 0.0007(6) -0.0010(6) 0.0022(6)
C7 0.0167(8) 0.0135(7) 0.0127(7) 0.0004(6) -0.0012(6) 0.0021(6)
C9 0.0150(8) 0.0174(8) 0.0107(7) -0.0027(6) 0.0005(6) -0.0002(6)
C6 0.0169(8) 0.0165(8) 0.0119(7) -0.0031(6) 0.0011(6) -0.0002(6)
C11 0.0206(8) 0.0130(7) 0.0133(8) 0.0028(6) 0.0017(6) 0.0023(6)
C12 0.0217(8) 0.0222(8) 0.0109(7) 0.0053(6) -0.0004(6) 0.0046(7)
C10 0.0206(9) 0.0197(8) 0.0151(8) 0.0013(6) 0.0012(6) 0.0029(6)
C1 0.0174(8) 0.0163(8) 0.0136(7) -0.0022(6) 0.0012(6) -0.0011(6)
C2 0.0180(8) 0.0272(9) 0.0142(8) 0.0007(7) -0.0005(6) 0.0004(7)
C5 0.0246(9) 0.0183(8) 0.0186(8) -0.0026(7) 0.0051(7) -0.0030(7)
C14 0.0233(9) 0.0179(8) 0.0101(7) 0.0005(6) -0.0012(6) -0.0014(6)
C13 0.0209(8) 0.0235(9) 0.0120(7) 0.0020(6) -0.0028(6) 0.0004(7)
C4 0.0238(9) 0.0243(9) 0.0206(9) -0.0084(7) 0.0053(7) -0.0076(7)
C3 0.0182(8) 0.0336(10) 0.0160(8) -0.0072(7) 0.0000(6) -0.0056(7)

loop_
_atom_type_symbol
_atom_type_description
_atom_type_scat_dispersion_real
_atom_type_scat_dispersion_imag
_atom_type_scat_source
C C 0.0033 0.0016 'International Tables Vol C Tables 4.2.6.8 and 6.1.1.4'
H H 0.0000 0.0000 'International Tables Vol C Tables 4.2.6.8 and 6.1.1.4'
N N 0.0061 0.0033 'International Tables Vol C Tables 4.2.6.8 and 6.1.1.4'
O O 0.0106 0.0060 'International Tables Vol C Tables 4.2.6.8 and 6.1.1.4'

loop_
_geom_angle_atom_site_label_1
_geom_angle_atom_site_label_2
_geom_angle_atom_site_label_3
_geom_angle
C9 O1 C1 118.27(12)
C14 O2 C11 109.32(12)
C9 N1 H1A 120.0
C9 N1 H1B 120.0
H1A N1 H1B 120.0
C9 C8 C10 118.13(15)
C9 C8 C7 121.87(14)
C10 C8 C7 119.92(14)
C8 C7 C6 108.99(13)
C8 C7 C11 112.18(13)
C6 C7 C11 109.70(13)
C8 C7 H7 108.6
C6 C7 H7 108.6
C11 C7 H7 108.6
N1 C9 O1 110.79(13)
N1 C9 C8 127.29(15)
O1 C9 C8 121.92(14)
C1 C6 C5 117.58(15)
C1 C6 C7 120.10(14)
C5 C6 C7 122.27(15)
O2 C11 C12 103.95(13)
O2 C11 C7 108.90(12)
C12 C11 C7 114.47(14)
O2 C11 H11 109.8
C12 C11 H11 109.8
C7 C11 H11 109.8
C13 C12 C11 109.88(15)
C13 C12 H12 125.1
C11 C12 H12 125.1
N2 C10 C8 178.6(2)
C6 C1 C2 122.46(16)
C6 C1 O1 122.24(14)
C2 C1 O1 115.29(14)
C3 C2 C1 118.87(17)
C3 C2 H2 120.6
C1 C2 H2 120.6
C4 C5 C6 121.05(17)
C4 C5 H5 119.5
C6 C5 H5 119.5
O3 C14 O2 120.79(15)
O3 C14 C13 130.23(16)
O2 C14 C13 108.98(14)
C12 C13 C14 107.86(15)
C12 C13 H13 126.1
C14 C13 H13 126.1
C3 C4 C5 119.74(17)
C3 C4 H4 120.1
C5 C4 H4 120.1
C2 C3 C4 120.29(16)
C2 C3 H3 119.9
C4 C3 H3 119.9

loop_
_geom_bond_atom_site_label_1
_geom_bond_atom_site_label_2
_geom_bond_distance
O1 C9 1.3502(19)
O1 C1 1.395(2)
O2 C14 1.354(2)
O2 C11 1.4479(19)
O3 C14 1.212(2)
N1 C9 1.341(2)
N1 H1A 0.8800
N1 H1B 0.8800
N2 C10 1.155(2)
C8 C9 1.368(2)
C8 C10 1.414(2)
C8 C7 1.506(2)
C7 C6 1.509(2)
C7 C11 1.548(2)
C7 H7 1.0000
C6 C1 1.385(2)
C6 C5 1.395(2)
C11 C12 1.493(2)
C11 H11 1.0000
C12 C13 1.328(3)
C12 H12 0.9500
C1 C2 1.388(2)
C2 C3 1.386(3)
C2 H2 0.9500
C5 C4 1.393(2)
C5 H5 0.9500
C14 C13 1.469(2)
C13 H13 0.9500
C4 C3 1.386(3)
C4 H4 0.9500
C3 H3 0.9500

loop_
_geom_torsion_atom_site_label_1
_geom_torsion_atom_site_label_2
_geom_torsion_atom_site_label_3
_geom_torsion_atom_site_label_4
_geom_torsion
C9 C8 C7 C6 26.2(2)
C10 C8 C7 C6 -157.07(15)
C9 C8 C7 C11 -95.47(18)
C10 C8 C7 C11 81.23(19)
C1 O1 C9 N1 168.58(14)
C1 O1 C9 C8 -12.0(2)
C10 C8 C9 N1 -8.2(3)
C7 C8 C9 N1 168.53(16)
C10 C8 C9 O1 172.40(15)
C7 C8 C9 O1 -10.8(2)
C8 C7 C6 C1 -21.3(2)
C11 C7 C6 C1 101.87(18)
C8 C7 C6 C5 161.13(16)
C11 C7 C6 C5 -75.68(19)
C14 O2 C11 C12 0.86(17)
C14 O2 C11 C7 -121.56(14)
C8 C7 C11 O2 61.68(16)
C6 C7 C11 O2 -59.61(16)
C8 C7 C11 C12 -54.15(18)
C6 C7 C11 C12 -175.44(13)
O2 C11 C12 C13 -1.23(19)
C7 C11 C12 C13 117.44(16)
C5 C6 C1 C2 0.6(3)
C7 C6 C1 C2 -177.03(16)
C5 C6 C1 O1 179.45(15)
C7 C6 C1 O1 1.8(2)
C9 O1 C1 C6 16.6(2)
C9 O1 C1 C2 -164.55(15)
C6 C1 C2 C3 -0.3(3)
O1 C1 C2 C3 -179.17(16)
C1 C6 C5 C4 -0.7(3)
C7 C6 C5 C4 176.91(16)
C11 O2 C14 O3 179.95(16)
C11 O2 C14 C13 -0.26(19)
C11 C12 C13 C14 1.1(2)
O3 C14 C13 C12 179.22(19)
O2 C14 C13 C12 -0.5(2)
C6 C5 C4 C3 0.4(3)
C1 C2 C3 C4 0.0(3)
C5 C4 C3 C2 0.0(3)
